data_4104966
loop_
_publ_author_name
'Jennifer L. McBee'
'Jose Escalada'
'T. Don Tilley'

_publ_section_title
;
 High Oxidation State Rhodium and Iridium Bis(silyl)dihydride Complexes
 Supported by a Chelating Pyridyl-Pyrrolide Ligand
;
_journal_name_full 'Journal of the American Chemical Society'
_journal_page_first 12703
_journal_page_last 12713
_journal_paper_doi 10.1021/ja9035169
_journal_volume 131
_journal_year 2009
_chemical_formula_moiety 'C29 H27 Ir N2'
_chemical_formula_sum 'C29 H27 Ir N2'
_chemical_formula_weight 595.73
_chemical_name_systematic
; 
 ? 
;
_space_group_IT_number 15
_symmetry_cell_setting monoclinic
_symmetry_space_group_name_Hall '-C 2yc'
_symmetry_space_group_name_H-M 'C 1 2/c 1'
_atom_sites_solution_hydrogens geom
_atom_sites_solution_primary direct
_atom_sites_solution_secondary difmap
_audit_creation_method SHELXL-97
_cell_angle_alpha 90.00
_cell_angle_beta 93.433(2)
_cell_angle_gamma 90.00
_cell_formula_units_Z 8
_cell_length_a 17.3745(15)
_cell_length_b 14.1163(12)
_cell_length_c 17.9468(16)
_cell_measurement_reflns_used 4435
_cell_measurement_temperature 150(2)
_cell_measurement_theta_max 25.6
_cell_measurement_theta_min 2.21
_cell_volume 4393.8(7)
_computing_cell_refinement 'Bruker XSCANS'
_computing_data_collection 'Bruker XSCANS'
_computing_data_reduction 'Bruker SHELXTL'
_computing_molecular_graphics 'Bruker SHELXTL'
_computing_publication_material 'Bruker SHELXTL'
_computing_structure_refinement 'SHELXL-97 (Sheldrick, 1997)'
_computing_structure_solution 'SHELXS-97 (Sheldrick, 1990)'
_diffrn_ambient_temperature 150(2)
_diffrn_measured_fraction_theta_full 0.881
_diffrn_measured_fraction_theta_max 0.881
_diffrn_measurement_device_type 'Bruker P4'
_diffrn_measurement_method '\w scans'
_diffrn_radiation_monochromator graphite
_diffrn_radiation_source 'fine-focus sealed tube'
_diffrn_radiation_type MoK\a
_diffrn_radiation_wavelength 0.71073
_diffrn_reflns_av_R_equivalents 0.0404
_diffrn_reflns_av_sigmaI/netI 0.0484
_diffrn_reflns_limit_h_max 19
_diffrn_reflns_limit_h_min -18
_diffrn_reflns_limit_k_max 15
_diffrn_reflns_limit_k_min -16
_diffrn_reflns_limit_l_max 21
_diffrn_reflns_limit_l_min -13
_diffrn_reflns_number 9695
_diffrn_reflns_theta_full 25.58
_diffrn_reflns_theta_max 25.58
_diffrn_reflns_theta_min 1.86
_diffrn_standards_decay_% 0
_diffrn_standards_interval_count 0
_diffrn_standards_interval_time 0
_diffrn_standards_number 0
_exptl_absorpt_coefficient_mu 6.098
_exptl_absorpt_correction_T_max 1.00
_exptl_absorpt_correction_T_min .639
_exptl_absorpt_correction_type multi-scan
_exptl_absorpt_process_details 'sadabs, 2004'
_exptl_crystal_colour red
_exptl_crystal_density_diffrn 1.801
_exptl_crystal_description plate
_exptl_crystal_F_000 2336
_exptl_crystal_size_max 0.19
_exptl_crystal_size_mid 0.16
_exptl_crystal_size_min 0.16
_refine_diff_density_max 1.017
_refine_diff_density_min -1.798
_refine_diff_density_rms 0.172
_refine_ls_extinction_method none
_refine_ls_goodness_of_fit_ref 1.033
_refine_ls_hydrogen_treatment constr
_refine_ls_matrix_type full
_refine_ls_number_parameters 289
_refine_ls_number_reflns 3641
_refine_ls_number_restraints 0
_refine_ls_restrained_S_all 1.033
_refine_ls_R_factor_all 0.0454
_refine_ls_R_factor_gt 0.0347
_refine_ls_shift/su_max 0.001
_refine_ls_shift/su_mean 0.000
_refine_ls_structure_factor_coef Fsqd
_refine_ls_weighting_details 'calc w=1/[\s^2^(Fo^2^)+(0.0612P)^2^+0.0000P] where P=(Fo^2^+2Fc^2^)/3'
_refine_ls_weighting_scheme calc
_refine_ls_wR_factor_gt 0.0899
_refine_ls_wR_factor_ref 0.0947
_reflns_number_gt 2999
_reflns_number_total 3641
_reflns_threshold_expression >2sigma(I)
_cod_data_source_file ja9035169_si_003.cif
_cod_data_source_block jme2184m
_cod_database_code 4104966

loop_
_symmetry_equiv_pos_as_xyz
'x, y, z'
'-x, y, -z+1/2'
'x+1/2, y+1/2, z'
'-x+1/2, y+1/2, -z+1/2'
'-x, -y, -z'
'x, -y, z-1/2'
'-x+1/2, -y+1/2, -z'
'x+1/2, -y+1/2, z-1/2'

loop_
_atom_site_label
_atom_site_type_symbol
_atom_site_fract_x
_atom_site_fract_y
_atom_site_fract_z
_atom_site_U_iso_or_equiv
_atom_site_adp_type
_atom_site_occupancy
_atom_site_symmetry_multiplicity
_atom_site_calc_flag
_atom_site_refinement_flags
Ir1 Ir 0.067394(14) 0.218605(16) 0.051170(13) 0.02022(12) Uani 1 1 d .
C2 C 0.1019(4) 0.3639(5) 0.0459(4) 0.0277(16) Uani 1 1 d .
H2A H 0.1485 0.3750 0.0190 0.033 Uiso 1 1 calc R
N1 N 0.0674(3) 0.0745(4) 0.0773(3) 0.0220(12) Uani 1 1 d .
N2 N 0.1253(3) 0.1641(3) -0.0357(3) 0.0194(11) Uani 1 1 d .
C5 C 0.1557(4) 0.2918(4) -0.1293(4) 0.0234(15) Uani 1 1 d .
C7 C -0.0258(4) 0.2536(5) 0.1161(4) 0.0335(17) Uani 1 1 d .
H7A H -0.0573 0.1991 0.1289 0.040 Uiso 1 1 calc R
C10 C 0.1360(4) 0.0654(4) -0.0326(4) 0.0219(14) Uani 1 1 d .
C13 C 0.0628(4) -0.1218(5) 0.0933(4) 0.0278(16) Uani 1 1 d .
H13A H 0.0617 -0.1873 0.0988 0.033 Uiso 1 1 calc R
C14 C 0.1020(4) 0.0168(5) 0.0265(3) 0.0219(14) Uani 1 1 d .
C15 C 0.0324(4) 0.0332(5) 0.1338(4) 0.0267(15) Uani 1 1 d .
H15A H 0.0092 0.0721 0.1678 0.032 Uiso 1 1 calc R
C16 C 0.1800(4) 0.1160(5) -0.1406(4) 0.0326(17) Uani 1 1 d .
H16A H 0.2009 0.1180 -0.1871 0.039 Uiso 1 1 calc R
C17 C 0.1712(4) 0.0341(4) -0.0972(4) 0.0235(14) Uani 1 1 d .
C19 C 0.2113(4) 0.3544(5) -0.1007(4) 0.0276(15) Uani 1 1 d .
H19A H 0.2457 0.3357 -0.0617 0.033 Uiso 1 1 calc R
C20 C 0.1983(4) -0.0606(4) -0.1190(4) 0.0265(15) Uani 1 1 d .
C21 C 0.2541(5) -0.2347(5) -0.1665(5) 0.039(2) Uani 1 1 d .
H21A H 0.2726 -0.2929 -0.1819 0.047 Uiso 1 1 calc R
C26 C 0.2701(5) -0.2048(5) -0.0947(5) 0.040(2) Uani 1 1 d .
H26A H 0.2992 -0.2428 -0.0614 0.048 Uiso 1 1 calc R
C27 C 0.1524(4) 0.1933(4) -0.1028(4) 0.0247(15) Uani 1 1 d .
C28 C 0.0435(5) 0.2615(5) 0.1599(4) 0.0348(18) Uani 1 1 d .
H28A H 0.0511 0.2115 0.1975 0.042 Uiso 1 1 calc R
C29 C 0.1126(4) 0.4118(5) -0.2186(4) 0.0331(17) Uani 1 1 d .
H29A H 0.0793 0.4308 -0.2582 0.040 Uiso 1 1 calc R
C31 C 0.0984(4) -0.0813(4) 0.0342(4) 0.0237(14) Uani 1 1 d .
H31A H 0.1202 -0.1200 -0.0008 0.028 Uiso 1 1 calc R
C35 C 0.1833(4) -0.0919(5) -0.1917(4) 0.0320(16) Uani 1 1 d .
H35A H 0.1542 -0.0537 -0.2249 0.038 Uiso 1 1 calc R
C36 C 0.1669(4) 0.4732(5) -0.1892(4) 0.0296(16) Uani 1 1 d .
H36A H 0.1710 0.5338 -0.2089 0.036 Uiso 1 1 calc R
C38 C 0.2156(4) 0.4449(5) -0.1302(4) 0.0278(16) Uani 1 1 d .
H38A H 0.2521 0.4871 -0.1098 0.033 Uiso 1 1 calc R
C41 C 0.1069(4) 0.3212(5) -0.1897(4) 0.0294(16) Uani 1 1 d .
H41A H 0.0702 0.2795 -0.2106 0.035 Uiso 1 1 calc R
C43 C 0.0289(4) -0.0638(5) 0.1442(4) 0.0304(16) Uani 1 1 d .
H43A H 0.0044 -0.0893 0.1843 0.036 Uiso 1 1 calc R
C3 C 0.2429(4) -0.1174(5) -0.0711(4) 0.0312(17) Uani 1 1 d .
H3A H 0.2549 -0.0973 -0.0225 0.037 Uiso 1 1 calc R
C4 C 0.0350(4) 0.3505(4) 0.0003(4) 0.0269(15) Uani 1 1 d .
H4A H 0.0434 0.3532 -0.0532 0.032 Uiso 1 1 calc R
C6 C -0.0445(4) 0.3805(6) 0.0188(5) 0.046(2) Uani 1 1 d .
H6A H -0.0452 0.4489 0.0239 0.056 Uiso 1 1 calc R
H6B H -0.0803 0.3640 -0.0227 0.056 Uiso 1 1 calc R
C1 C 0.2102(5) -0.1782(5) -0.2168(4) 0.0404(19) Uani 1 1 d .
H1A H 0.1992 -0.1979 -0.2657 0.048 Uiso 1 1 calc R
C11 C -0.0723(5) 0.3380(6) 0.0877(5) 0.054(2) Uani 1 1 d .
H11A H -0.1255 0.3186 0.0781 0.065 Uiso 1 1 calc R
H11B H -0.0712 0.3861 0.1264 0.065 Uiso 1 1 calc R
C12 C 0.1004(5) 0.4147(6) 0.1209(4) 0.053(2) Uani 1 1 d .
H12A H 0.1506 0.4428 0.1324 0.063 Uiso 1 1 calc R
H12B H 0.0631 0.4658 0.1161 0.063 Uiso 1 1 calc R
C18 C 0.0815(6) 0.3551(5) 0.1824(4) 0.061(3) Uani 1 1 d .
H18A H 0.0472 0.3898 0.2132 0.073 Uiso 1 1 calc R
H18B H 0.1284 0.3419 0.2126 0.073 Uiso 1 1 calc R

loop_
_atom_site_aniso_label
_atom_site_aniso_U_11
_atom_site_aniso_U_22
_atom_site_aniso_U_33
_atom_site_aniso_U_23
_atom_site_aniso_U_13
_atom_site_aniso_U_12
Ir1 0.02573(18) 0.01483(17) 0.02005(17) -0.00057(10) 0.00103(11) 0.00044(11)
C2 0.031(4) 0.023(4) 0.031(4) -0.005(3) 0.013(3) -0.006(3)
N1 0.024(3) 0.022(3) 0.019(3) 0.006(2) -0.003(2) 0.000(2)
N2 0.023(3) 0.014(3) 0.020(3) 0.004(2) -0.005(2) 0.000(2)
C5 0.021(4) 0.021(3) 0.029(4) 0.007(3) 0.009(3) 0.005(3)
C7 0.041(5) 0.025(3) 0.037(4) 0.001(3) 0.020(4) 0.006(3)
C10 0.024(4) 0.015(3) 0.027(4) -0.001(3) 0.000(3) 0.000(3)
C13 0.033(4) 0.021(3) 0.028(4) 0.006(3) -0.004(3) -0.002(3)
C14 0.017(3) 0.027(3) 0.021(3) -0.004(3) -0.002(3) 0.003(3)
C15 0.035(4) 0.026(4) 0.019(3) -0.001(3) 0.007(3) 0.003(3)
C16 0.042(4) 0.028(4) 0.030(4) 0.003(3) 0.021(3) 0.009(3)
C17 0.025(4) 0.016(3) 0.030(4) 0.002(3) 0.009(3) 0.001(3)
C19 0.031(4) 0.026(4) 0.027(4) 0.002(3) 0.006(3) 0.002(3)
C20 0.027(4) 0.012(3) 0.041(4) 0.000(3) 0.011(3) 0.000(3)
C21 0.048(5) 0.023(4) 0.051(5) -0.002(4) 0.031(4) 0.003(3)
C26 0.031(4) 0.022(4) 0.068(6) 0.004(4) 0.011(4) 0.005(3)
C27 0.027(4) 0.015(3) 0.033(4) 0.007(3) 0.004(3) -0.001(3)
C28 0.062(6) 0.018(3) 0.025(4) 0.000(3) 0.009(4) 0.001(4)
C29 0.031(4) 0.036(4) 0.032(4) 0.015(3) -0.005(3) 0.012(3)
C31 0.025(4) 0.019(3) 0.028(4) 0.000(3) 0.006(3) -0.003(3)
C35 0.037(4) 0.031(4) 0.029(4) 0.004(3) 0.012(3) 0.004(3)
C36 0.032(4) 0.022(3) 0.035(4) 0.008(3) 0.007(3) 0.006(3)
C38 0.030(4) 0.019(3) 0.035(4) 0.001(3) 0.004(3) 0.000(3)
C41 0.028(4) 0.022(3) 0.038(4) 0.005(3) 0.001(3) -0.002(3)
C43 0.044(4) 0.026(4) 0.022(4) 0.005(3) 0.004(3) -0.002(3)
C3 0.026(4) 0.025(3) 0.043(4) 0.000(3) 0.009(3) 0.006(3)
C4 0.039(4) 0.011(3) 0.031(4) 0.005(3) 0.006(3) -0.001(3)
C6 0.029(4) 0.046(5) 0.064(6) 0.022(4) 0.009(4) 0.007(4)
C1 0.056(5) 0.033(4) 0.034(4) -0.003(3) 0.020(4) -0.005(4)
C11 0.051(5) 0.046(5) 0.067(6) 0.016(5) 0.029(5) 0.020(4)
C12 0.068(6) 0.043(5) 0.050(5) -0.025(4) 0.026(5) -0.029(5)
C18 0.122(9) 0.027(4) 0.034(5) -0.011(4) 0.000(5) -0.022(5)

loop_
_atom_type_symbol
_atom_type_description
_atom_type_scat_dispersion_real
_atom_type_scat_dispersion_imag
_atom_type_scat_source
C C 0.0033 0.0016 'International Tables Vol C Tables 4.2.6.8 and 6.1.1.4'
H H 0.0000 0.0000 'International Tables Vol C Tables 4.2.6.8 and 6.1.1.4'
N N 0.0061 0.0033 'International Tables Vol C Tables 4.2.6.8 and 6.1.1.4'
Ir Ir -1.4442 7.9887 'International Tables Vol C Tables 4.2.6.8 and 6.1.1.4'

loop_
_geom_angle_atom_site_label_1
_geom_angle_atom_site_label_2
_geom_angle_atom_site_label_3
_geom_angle
N2 Ir1 N1 79.2(2)
N2 Ir1 C28 160.4(3)
N1 Ir1 C28 94.0(2)
N2 Ir1 C7 159.1(3)
N1 Ir1 C7 95.4(2)
C28 Ir1 C7 38.8(3)
N2 Ir1 C4 97.5(2)
N1 Ir1 C4 160.5(2)
C28 Ir1 C4 94.8(3)
C7 Ir1 C4 80.8(3)
N2 Ir1 C2 100.0(2)
N1 Ir1 C2 161.3(3)
C28 Ir1 C2 80.6(3)
C7 Ir1 C2 91.5(3)
C4 Ir1 C2 38.1(3)
C4 C2 C12 121.6(7)
C4 C2 Ir1 70.8(4)
C12 C2 Ir1 113.0(5)
C4 C2 H2A 114.7
C12 C2 H2A 114.7
Ir1 C2 H2A 114.7
C15 N1 C14 118.2(5)
C15 N1 Ir1 126.7(4)
C14 N1 Ir1 114.8(4)
C27 N2 C10 106.2(5)
C27 N2 Ir1 139.2(4)
C10 N2 Ir1 114.3(4)
C19 C5 C41 118.5(6)
C19 C5 C27 121.5(6)
C41 C5 C27 119.8(6)
C28 C7 C11 123.4(7)
C28 C7 Ir1 70.5(4)
C11 C7 Ir1 114.3(5)
C28 C7 H7A 113.8
C11 C7 H7A 113.8
Ir1 C7 H7A 113.8
N2 C10 C17 109.9(5)
N2 C10 C14 116.6(5)
C17 C10 C14 132.9(6)
C31 C13 C43 119.3(6)
C31 C13 H13A 120.4
C43 C13 H13A 120.4
N1 C14 C31 119.7(6)
N1 C14 C10 115.0(5)
C31 C14 C10 125.3(6)
N1 C15 C43 123.8(6)
N1 C15 H15A 118.1
C43 C15 H15A 118.1
C27 C16 C17 108.8(6)
C27 C16 H16A 125.6
C17 C16 H16A 125.6
C16 C17 C10 105.3(5)
C16 C17 C20 123.4(6)
C10 C17 C20 131.3(6)
C5 C19 C38 119.8(6)
C5 C19 H19A 120.1
C38 C19 H19A 120.1
C3 C20 C35 117.9(6)
C3 C20 C17 122.5(6)
C35 C20 C17 119.4(6)
C26 C21 C1 120.3(7)
C26 C21 H21A 119.9
C1 C21 H21A 119.9
C21 C26 C3 120.3(8)
C21 C26 H26A 119.8
C3 C26 H26A 119.8
N2 C27 C16 109.8(6)
N2 C27 C5 125.8(6)
C16 C27 C5 124.3(6)
C7 C28 C18 124.2(7)
C7 C28 Ir1 70.6(4)
C18 C28 Ir1 112.9(5)
C7 C28 H28A 113.9
C18 C28 H28A 113.9
Ir1 C28 H28A 113.9
C36 C29 C41 120.4(6)
C36 C29 H29A 119.8
C41 C29 H29A 119.8
C13 C31 C14 120.8(6)
C13 C31 H31A 119.6
C14 C31 H31A 119.6
C20 C35 C1 122.4(7)
C20 C35 H35A 118.8
C1 C35 H35A 118.8
C29 C36 C38 119.5(6)
C29 C36 H36A 120.3
C38 C36 H36A 120.3
C36 C38 C19 121.2(7)
C36 C38 H38A 119.4
C19 C38 H38A 119.4
C29 C41 C5 120.6(7)
C29 C41 H41A 119.7
C5 C41 H41A 119.7
C15 C43 C13 118.2(6)
C15 C43 H43A 120.9
C13 C43 H43A 120.9
C20 C3 C26 120.9(7)
C20 C3 H3A 119.6
C26 C3 H3A 119.6
C2 C4 C6 125.3(6)
C2 C4 Ir1 71.2(4)
C6 C4 Ir1 111.9(4)
C2 C4 H4A 113.6
C6 C4 H4A 113.6
Ir1 C4 H4A 113.6
C11 C6 C4 115.0(6)
C11 C6 H6A 108.5
C4 C6 H6A 108.5
C11 C6 H6B 108.5
C4 C6 H6B 108.5
H6A C6 H6B 107.5
C35 C1 C21 118.2(7)
C35 C1 H1A 120.9
C21 C1 H1A 120.9
C6 C11 C7 114.0(6)
C6 C11 H11A 108.8
C7 C11 H11A 108.8
C6 C11 H11B 108.8
C7 C11 H11B 108.8
H11A C11 H11B 107.7
C18 C12 C2 114.7(6)
C18 C12 H12A 108.6
C2 C12 H12A 108.6
C18 C12 H12B 108.6
C2 C12 H12B 108.6
H12A C12 H12B 107.6
C12 C18 C28 114.8(6)
C12 C18 H18A 108.6
C28 C18 H18A 108.6
C12 C18 H18B 108.6
C28 C18 H18B 108.6
H18A C18 H18B 107.5

loop_
_geom_bond_atom_site_label_1
_geom_bond_atom_site_label_2
_geom_bond_distance
Ir1 N2 2.055(5)
Ir1 N1 2.087(5)
Ir1 C28 2.108(7)
Ir1 C7 2.110(7)
Ir1 C4 2.135(6)
Ir1 C2 2.141(6)
C2 C4 1.394(10)
C2 C12 1.526(9)
C2 H2A 0.9800
N1 C15 1.346(8)
N1 C14 1.387(8)
N2 C27 1.382(8)
N2 C10 1.406(8)
C5 C19 1.385(9)
C5 C41 1.398(9)
C5 C27 1.473(8)
C7 C28 1.402(11)
C7 C11 1.511(10)
C7 H7A 0.9800
C10 C17 1.413(9)
C10 C14 1.422(9)
C13 C31 1.382(9)
C13 C43 1.385(9)
C13 H13A 0.9300
C14 C31 1.393(9)
C15 C43 1.383(9)
C15 H15A 0.9300
C16 C27 1.385(9)
C16 C17 1.408(9)
C16 H16A 0.9300
C17 C20 1.479(9)
C19 C38 1.388(9)
C19 H19A 0.9300
C20 C3 1.378(9)
C20 C35 1.388(9)
C21 C26 1.370(12)
C21 C1 1.396(12)
C21 H21A 0.9300
C26 C3 1.395(9)
C26 H26A 0.9300
C28 C18 1.520(10)
C28 H28A 0.9800
C29 C36 1.364(10)
C29 C41 1.387(10)
C29 H29A 0.9300
C31 H31A 0.9300
C35 C1 1.389(10)
C35 H35A 0.9300
C36 C38 1.374(10)
C36 H36A 0.9300
C38 H38A 0.9300
C41 H41A 0.9300
C43 H43A 0.9300
C3 H3A 0.9300
C4 C6 1.500(9)
C4 H4A 0.9800
C6 C11 1.480(10)
C6 H6A 0.9700
C6 H6B 0.9700
C1 H1A 0.9300
C11 H11A 0.9700
C11 H11B 0.9700
C12 C18 1.441(11)
C12 H12A 0.9700
C12 H12B 0.9700
C18 H18A 0.9700
C18 H18B 0.9700

loop_
_geom_torsion_atom_site_label_1
_geom_torsion_atom_site_label_2
_geom_torsion_atom_site_label_3
_geom_torsion_atom_site_label_4
_geom_torsion
N2 Ir1 C2 C4 89.4(4)
N1 Ir1 C2 C4 175.2(6)
C28 Ir1 C2 C4 -110.4(4)
C7 Ir1 C2 C4 -73.0(4)
N2 Ir1 C2 C12 -153.6(6)
N1 Ir1 C2 C12 -67.8(9)
C28 Ir1 C2 C12 6.6(6)
C7 Ir1 C2 C12 44.0(6)
C4 Ir1 C2 C12 117.0(7)
N2 Ir1 N1 C15 -175.6(6)
C28 Ir1 N1 C15 22.8(6)
C7 Ir1 N1 C15 -16.1(6)
C4 Ir1 N1 C15 -93.7(8)
C2 Ir1 N1 C15 95.1(8)
N2 Ir1 N1 C14 -1.3(4)
C28 Ir1 N1 C14 -162.8(5)
C7 Ir1 N1 C14 158.2(5)
C4 Ir1 N1 C14 80.6(8)
C2 Ir1 N1 C14 -90.6(8)
N1 Ir1 N2 C27 170.7(7)
C28 Ir1 N2 C27 -118.4(8)
C7 Ir1 N2 C27 94.2(9)
C4 Ir1 N2 C27 10.2(7)
C2 Ir1 N2 C27 -28.2(7)
N1 Ir1 N2 C10 -1.2(4)
C28 Ir1 N2 C10 69.7(8)
C7 Ir1 N2 C10 -77.7(8)
C4 Ir1 N2 C10 -161.7(4)
C2 Ir1 N2 C10 159.9(4)
N2 Ir1 C7 C28 163.3(6)
N1 Ir1 C7 C28 89.7(4)
C4 Ir1 C7 C28 -109.7(4)
C2 Ir1 C7 C28 -73.0(4)
N2 Ir1 C7 C11 -77.9(10)
N1 Ir1 C7 C11 -151.6(6)
C28 Ir1 C7 C11 118.8(8)
C4 Ir1 C7 C11 9.1(6)
C2 Ir1 C7 C11 45.8(7)
C27 N2 C10 C17 1.2(7)
Ir1 N2 C10 C17 175.7(4)
C27 N2 C10 C14 -171.0(6)
Ir1 N2 C10 C14 3.5(7)
C15 N1 C14 C31 1.3(9)
Ir1 N1 C14 C31 -173.5(5)
C15 N1 C14 C10 178.4(6)
Ir1 N1 C14 C10 3.6(7)
N2 C10 C14 N1 -4.7(8)
C17 C10 C14 N1 -174.7(7)
N2 C10 C14 C31 172.2(6)
C17 C10 C14 C31 2.2(12)
C14 N1 C15 C43 -0.1(10)
Ir1 N1 C15 C43 174.1(5)
C27 C16 C17 C10 1.0(8)
C27 C16 C17 C20 -176.8(7)
N2 C10 C17 C16 -1.4(8)
C14 C10 C17 C16 169.1(7)
N2 C10 C17 C20 176.1(7)
C14 C10 C17 C20 -13.4(13)
C41 C5 C19 C38 2.2(10)
C27 C5 C19 C38 176.0(6)
C16 C17 C20 C3 129.9(8)
C10 C17 C20 C3 -47.3(11)
C16 C17 C20 C35 -45.6(10)
C10 C17 C20 C35 137.3(8)
C1 C21 C26 C3 -0.3(11)
C10 N2 C27 C16 -0.6(7)
Ir1 N2 C27 C16 -172.9(5)
C10 N2 C27 C5 -177.6(6)
Ir1 N2 C27 C5 10.1(11)
C17 C16 C27 N2 -0.3(8)
C17 C16 C27 C5 176.8(6)
C19 C5 C27 N2 75.5(9)
C41 C5 C27 N2 -110.8(8)
C19 C5 C27 C16 -101.1(9)
C41 C5 C27 C16 72.6(9)
C11 C7 C28 C18 -1.8(11)
Ir1 C7 C28 C18 105.0(7)
C11 C7 C28 Ir1 -106.8(7)
N2 Ir1 C28 C7 -162.1(6)
N1 Ir1 C28 C7 -93.7(4)
C4 Ir1 C28 C7 68.9(4)
C2 Ir1 C28 C7 104.3(5)
N2 Ir1 C28 C18 78.0(9)
N1 Ir1 C28 C18 146.5(6)
C7 Ir1 C28 C18 -119.9(8)
C4 Ir1 C28 C18 -51.0(7)
C2 Ir1 C28 C18 -15.6(6)
C43 C13 C31 C14 1.5(10)
N1 C14 C31 C13 -2.1(10)
C10 C14 C31 C13 -178.9(6)
C3 C20 C35 C1 1.3(11)
C17 C20 C35 C1 177.0(6)
C41 C29 C36 C38 -0.5(10)
C29 C36 C38 C19 1.0(10)
C5 C19 C38 C36 -1.8(10)
C36 C29 C41 C5 1.0(11)
C19 C5 C41 C29 -1.8(10)
C27 C5 C41 C29 -175.7(6)
N1 C15 C43 C13 -0.5(11)
C31 C13 C43 C15 -0.2(10)
C35 C20 C3 C26 -1.7(10)
C17 C20 C3 C26 -177.3(6)
C21 C26 C3 C20 1.3(11)
C12 C2 C4 C6 -1.7(10)
Ir1 C2 C4 C6 104.0(6)
C12 C2 C4 Ir1 -105.8(6)
N2 Ir1 C4 C2 -96.6(4)
N1 Ir1 C4 C2 -175.4(6)
C28 Ir1 C4 C2 68.1(4)
C7 Ir1 C4 C2 104.5(4)
N2 Ir1 C4 C6 142.0(5)
N1 Ir1 C4 C6 63.2(9)
C28 Ir1 C4 C6 -53.3(6)
C7 Ir1 C4 C6 -16.9(6)
C2 Ir1 C4 C6 -121.4(7)
C2 C4 C6 C11 -59.4(10)
Ir1 C4 C6 C11 22.5(9)
C20 C35 C1 C21 -0.4(11)
C26 C21 C1 C35 -0.2(11)
C4 C6 C11 C7 -15.2(12)
C28 C7 C11 C6 82.5(10)
Ir1 C7 C11 C6 0.6(11)
C4 C2 C12 C18 84.9(10)
Ir1 C2 C12 C18 4.0(10)
C2 C12 C18 C28 -17.4(13)
C7 C28 C18 C12 -58.6(12)
Ir1 C28 C18 C12 22.9(11)
